data_7051590
loop_
_publ_author_name
'Jin, Guoxia'
'Jones, Cameron'
'Junk, Peter C.'
'Lippert, Kai-Alexander'
'Rose, Richard P.'
'Stasch, Andreas'

_publ_section_title
;
 Synthesis and characterisation of bulky guanidines and
 phosphaguanidines: precursors for low oxidation state metallacycles
;
_journal_issue 1
_journal_name_full 'New Journal of Chemistry'
_journal_page_first 64
_journal_paper_doi 10.1039/b809120j
_journal_volume 33
_journal_year 2009
_chemical_formula_sum 'C82 H132 K2 N6 O7'
_chemical_formula_weight 1392.14
_chemical_name_systematic
;
?
;
_space_group_IT_number 14
_symmetry_cell_setting monoclinic
_symmetry_space_group_name_Hall '-P 2ybc'
_symmetry_space_group_name_H-M 'P 1 21/c 1'
_atom_sites_solution_hydrogens geom
_atom_sites_solution_primary direct
_atom_sites_solution_secondary difmap
_audit_creation_method SHELXL-97
_cell_angle_alpha 90.00
_cell_angle_beta 93.48(3)
_cell_angle_gamma 90.00
_cell_formula_units_Z 4
_cell_length_a 24.500(5)
_cell_length_b 16.473(3)
_cell_length_c 20.494(4)
_cell_measurement_temperature 150(2)
_cell_volume 8256(3)
_computing_structure_refinement 'SHELXL-97 (Sheldrick, 1997)'
_computing_structure_solution 'SHELXS-97 (Sheldrick, 1990)'
_diffrn_ambient_temperature 150(2)
_diffrn_measured_fraction_theta_full 0.996
_diffrn_measured_fraction_theta_max 0.996
_diffrn_measurement_device_type 'Nonius Kappa CCD'
_diffrn_radiation_monochromator graphite
_diffrn_radiation_source 'fine-focus sealed tube'
_diffrn_radiation_type MoK\a
_diffrn_radiation_wavelength 0.71073
_diffrn_reflns_av_R_equivalents 0.0408
_diffrn_reflns_av_sigmaI/netI 0.0594
_diffrn_reflns_limit_h_max 29
_diffrn_reflns_limit_h_min -29
_diffrn_reflns_limit_k_max 19
_diffrn_reflns_limit_k_min -19
_diffrn_reflns_limit_l_max 24
_diffrn_reflns_limit_l_min -24
_diffrn_reflns_number 27961
_diffrn_reflns_theta_full 25.00
_diffrn_reflns_theta_max 25.00
_diffrn_reflns_theta_min 2.95
_exptl_absorpt_coefficient_mu 0.168
_exptl_absorpt_correction_T_max 0.980
_exptl_absorpt_correction_T_min 0.915
_exptl_absorpt_correction_type multi-scan
_exptl_absorpt_process_details 'Sortav (Blessing)'
_exptl_crystal_colour colourless
_exptl_crystal_density_diffrn 1.120
_exptl_crystal_density_method 'not measured'
_exptl_crystal_description block
_exptl_crystal_F_000 3040
_exptl_crystal_size_max 0.20
_exptl_crystal_size_mid 0.15
_exptl_crystal_size_min 0.12
_refine_diff_density_max 0.856
_refine_diff_density_min -0.549
_refine_diff_density_rms 0.054
_refine_ls_extinction_method none
_refine_ls_goodness_of_fit_ref 1.032
_refine_ls_hydrogen_treatment constr
_refine_ls_matrix_type full
_refine_ls_number_parameters 890
_refine_ls_number_reflns 14497
_refine_ls_number_restraints 60
_refine_ls_restrained_S_all 1.087
_refine_ls_R_factor_all 0.1012
_refine_ls_R_factor_gt 0.0713
_refine_ls_shift/su_max 0.000
_refine_ls_shift/su_mean 0.000
_refine_ls_structure_factor_coef Fsqd
_refine_ls_weighting_details 'calc w=1/[\s^2^(Fo^2^)+(0.0796P)^2^+9.4058P] where P=(Fo^2^+2Fc^2^)/3'
_refine_ls_weighting_scheme calc
_refine_ls_wR_factor_gt 0.1704
_refine_ls_wR_factor_ref 0.1858
_reflns_number_gt 10632
_reflns_number_total 14497
_reflns_threshold_expression >2sigma(I)
_cod_data_source_file b809120j.txt
_cod_data_source_block compound12
_cod_original_sg_symbol_H-M P2(1)/c
_cod_database_code 7051590

loop_
_symmetry_equiv_pos_as_xyz
'x, y, z'
'-x, y+1/2, -z+1/2'
'-x, -y, -z'
'x, -y-1/2, z-1/2'

loop_
_atom_site_label
_atom_site_type_symbol
_atom_site_fract_x
_atom_site_fract_y
_atom_site_fract_z
_atom_site_U_iso_or_equiv
_atom_site_adp_type
_atom_site_occupancy
_atom_site_symmetry_multiplicity
_atom_site_calc_flag
_atom_site_refinement_flags
_atom_site_disorder_assembly
_atom_site_disorder_group
K1 K 0.08509(3) 0.34732(4) 0.34254(3) 0.03132(18) Uani 1 1 d . . .
K2 K 0.44033(3) 0.89174(4) 0.20274(4) 0.0390(2) Uani 1 1 d . . .
O1 O 0.07029(11) 0.28279(16) 0.46025(12) 0.0492(7) Uani 1 1 d . . .
O2 O 0.12472(10) 0.20418(16) 0.30237(14) 0.0549(7) Uani 1 1 d . . .
O3 O 0.39323(10) 1.03593(16) 0.19034(16) 0.0601(8) Uani 1 1 d . . .
O4 O 0.50831(10) 0.94798(16) 0.11354(14) 0.0524(7) Uani 1 1 d . . .
O5 O -0.01182(10) 0.26603(18) 0.30790(15) 0.0581(8) Uani 1 1 d . . .
O6 O 0.1247(3) 0.4983(5) -0.0330(4) 0.207(3) Uani 1 1 d U . .
O7 O 0.3694(4) 0.3672(6) -0.0053(5) 0.256(4) Uani 1 1 d U . .
N1 N 0.18085(9) 0.44023(15) 0.33087(12) 0.0255(6) Uani 1 1 d . . .
N2 N 0.13818(9) 0.55984(15) 0.29229(12) 0.0263(6) Uani 1 1 d . . .
N3 N 0.23172(9) 0.54651(15) 0.28212(12) 0.0237(5) Uani 1 1 d . . .
N4 N 0.31598(9) 0.66620(15) 0.27065(12) 0.0248(5) Uani 1 1 d . . .
N5 N 0.36106(9) 0.77878(15) 0.22184(12) 0.0271(6) Uani 1 1 d . . .
N6 N 0.41041(9) 0.67904(15) 0.28163(12) 0.0246(6) Uani 1 1 d . . .
C1 C 0.18152(11) 0.51291(18) 0.30294(14) 0.0233(6) Uani 1 1 d . . .
C2 C 0.22602(11) 0.38749(17) 0.33440(15) 0.0248(7) Uani 1 1 d . . .
C3 C 0.25202(12) 0.35814(19) 0.27916(16) 0.0296(7) Uani 1 1 d . . .
C4 C 0.29464(13) 0.3022(2) 0.28771(18) 0.0381(8) Uani 1 1 d . . .
H4 H 0.3121 0.2833 0.2505 0.046 Uiso 1 1 calc R . .
C5 C 0.31214(14) 0.2736(2) 0.34872(19) 0.0426(9) Uani 1 1 d . . .
H5 H 0.3417 0.2364 0.3535 0.051 Uiso 1 1 calc R . .
C6 C 0.28604(13) 0.2997(2) 0.40272(18) 0.0382(8) Uani 1 1 d . . .
H6 H 0.2977 0.2797 0.4447 0.046 Uiso 1 1 calc R . .
C7 C 0.24282(12) 0.35504(19) 0.39676(16) 0.0290(7) Uani 1 1 d . . .
C8 C 0.23368(13) 0.3806(2) 0.20906(16) 0.0353(8) Uani 1 1 d . . .
H8 H 0.2071 0.4265 0.2108 0.042 Uiso 1 1 calc R . .
C9 C 0.28136(16) 0.4094(3) 0.17018(19) 0.0524(10) Uani 1 1 d . . .
H9A H 0.3022 0.4509 0.1952 0.079 Uiso 1 1 calc R . .
H9B H 0.2672 0.4324 0.1284 0.079 Uiso 1 1 calc R . .
H9C H 0.3053 0.3633 0.1619 0.079 Uiso 1 1 calc R . .
C10 C 0.20432(16) 0.3097(2) 0.17379(19) 0.0494(10) Uani 1 1 d . . .
H10A H 0.2300 0.2647 0.1696 0.074 Uiso 1 1 calc R . .
H10B H 0.1903 0.3273 0.1302 0.074 Uiso 1 1 calc R . .
H10C H 0.1738 0.2917 0.1990 0.074 Uiso 1 1 calc R . .
C11 C 0.21456(13) 0.3804(2) 0.45785(16) 0.0326(7) Uani 1 1 d . . .
H11 H 0.1769 0.3990 0.4435 0.039 Uiso 1 1 calc R . .
C12 C 0.20857(16) 0.3107(2) 0.50678(18) 0.0469(9) Uani 1 1 d . . .
H12A H 0.2448 0.2951 0.5256 0.070 Uiso 1 1 calc R . .
H12B H 0.1914 0.2640 0.4842 0.070 Uiso 1 1 calc R . .
H12C H 0.1858 0.3286 0.5417 0.070 Uiso 1 1 calc R . .
C13 C 0.24357(15) 0.4511(2) 0.49247(17) 0.0442(9) Uani 1 1 d . . .
H13A H 0.2818 0.4365 0.5036 0.066 Uiso 1 1 calc R . .
H13B H 0.2254 0.4640 0.5325 0.066 Uiso 1 1 calc R . .
H13C H 0.2422 0.4986 0.4636 0.066 Uiso 1 1 calc R . .
C14 C 0.08756(12) 0.53472(17) 0.31333(15) 0.0251(7) Uani 1 1 d . . .
C15 C 0.04589(12) 0.51081(19) 0.26633(15) 0.0286(7) Uani 1 1 d . . .
C16 C -0.00529(13) 0.4889(2) 0.28717(17) 0.0341(8) Uani 1 1 d . . .
H16 H -0.0331 0.4719 0.2558 0.041 Uiso 1 1 calc R . .
C17 C -0.01632(13) 0.4915(2) 0.35226(18) 0.0386(8) Uani 1 1 d . . .
H17 H -0.0512 0.4754 0.3656 0.046 Uiso 1 1 calc R . .
C18 C 0.02390(13) 0.5176(2) 0.39836(17) 0.0357(8) Uani 1 1 d . . .
H18 H 0.0160 0.5199 0.4431 0.043 Uiso 1 1 calc R . .
C19 C 0.07559(12) 0.54057(18) 0.38008(16) 0.0286(7) Uani 1 1 d . . .
C20 C 0.05857(13) 0.5063(2) 0.19507(16) 0.0350(8) Uani 1 1 d . . .
H20 H 0.0872 0.5480 0.1879 0.042 Uiso 1 1 calc R . .
C21 C 0.00976(17) 0.5253(3) 0.14745(19) 0.0609(12) Uani 1 1 d . . .
H21A H -0.0182 0.4833 0.1509 0.091 Uiso 1 1 calc R . .
H21B H 0.0218 0.5266 0.1027 0.091 Uiso 1 1 calc R . .
H21C H -0.0055 0.5782 0.1583 0.091 Uiso 1 1 calc R . .
C22 C 0.08294(16) 0.4237(2) 0.17944(19) 0.0492(10) Uani 1 1 d . . .
H22A H 0.1144 0.4127 0.2100 0.074 Uiso 1 1 calc R . .
H22B H 0.0948 0.4240 0.1346 0.074 Uiso 1 1 calc R . .
H22C H 0.0553 0.3814 0.1837 0.074 Uiso 1 1 calc R . .
C23 C 0.11855(14) 0.5736(2) 0.42961(16) 0.0354(8) Uani 1 1 d . . .
H23 H 0.1544 0.5494 0.4192 0.042 Uiso 1 1 calc R . .
C24 C 0.12376(17) 0.6661(2) 0.4225(2) 0.0519(10) Uani 1 1 d . . .
H24A H 0.1305 0.6795 0.3771 0.078 Uiso 1 1 calc R . .
H24B H 0.1543 0.6856 0.4514 0.078 Uiso 1 1 calc R . .
H24C H 0.0898 0.6921 0.4345 0.078 Uiso 1 1 calc R . .
C25 C 0.10914(16) 0.5524(3) 0.50047(18) 0.0495(10) Uani 1 1 d . . .
H25A H 0.0754 0.5784 0.5133 0.074 Uiso 1 1 calc R . .
H25B H 0.1401 0.5718 0.5288 0.074 Uiso 1 1 calc R . .
H25C H 0.1058 0.4934 0.5049 0.074 Uiso 1 1 calc R . .
C26 C 0.27008(12) 0.56733(19) 0.33716(15) 0.0281(7) Uani 1 1 d . . .
H26A H 0.2763 0.5190 0.3654 0.034 Uiso 1 1 calc R . .
H26B H 0.2539 0.6103 0.3636 0.034 Uiso 1 1 calc R . .
C27 C 0.32424(12) 0.59655(19) 0.31455(15) 0.0279(7) Uani 1 1 d . . .
H27A H 0.3484 0.6124 0.3529 0.033 Uiso 1 1 calc R . .
H27B H 0.3422 0.5521 0.2915 0.033 Uiso 1 1 calc R . .
C28 C 0.22492(12) 0.61585(19) 0.23741(15) 0.0269(7) Uani 1 1 d . . .
H28A H 0.2075 0.6613 0.2600 0.032 Uiso 1 1 calc R . .
H28B H 0.2005 0.6003 0.1992 0.032 Uiso 1 1 calc R . .
C29 C 0.27935(12) 0.64312(19) 0.21451(15) 0.0269(7) Uani 1 1 d . . .
H29A H 0.2960 0.5986 0.1902 0.032 Uiso 1 1 calc R . .
H29B H 0.2739 0.6901 0.1846 0.032 Uiso 1 1 calc R . .
C30 C 0.36398(11) 0.71046(17) 0.25700(14) 0.0227(6) Uani 1 1 d . . .
C31 C 0.31177(12) 0.81963(18) 0.20487(15) 0.0275(7) Uani 1 1 d . . .
C32 C 0.29964(13) 0.83824(19) 0.13802(16) 0.0320(7) Uani 1 1 d . . .
C33 C 0.25250(13) 0.8817(2) 0.11940(17) 0.0379(8) Uani 1 1 d . . .
H33 H 0.2443 0.8926 0.0744 0.045 Uiso 1 1 calc R . .
C34 C 0.21749(13) 0.9091(2) 0.16456(18) 0.0404(9) Uani 1 1 d . . .
H34 H 0.1853 0.9381 0.1510 0.048 Uiso 1 1 calc R . .
C35 C 0.23011(13) 0.8937(2) 0.23006(17) 0.0354(8) Uani 1 1 d . . .
H35 H 0.2063 0.9133 0.2614 0.043 Uiso 1 1 calc R . .
C36 C 0.27666(12) 0.85028(19) 0.25167(16) 0.0299(7) Uani 1 1 d . . .
C37 C 0.33689(14) 0.8097(2) 0.08553(17) 0.0385(8) Uani 1 1 d . . .
H37 H 0.3708 0.7871 0.1083 0.046 Uiso 1 1 calc R . .
C38 C 0.35396(17) 0.8790(3) 0.0423(2) 0.0579(11) Uani 1 1 d . . .
H38A H 0.3217 0.9006 0.0176 0.087 Uiso 1 1 calc R . .
H38B H 0.3803 0.8590 0.0119 0.087 Uiso 1 1 calc R . .
H38C H 0.3709 0.9220 0.0696 0.087 Uiso 1 1 calc R . .
C39 C 0.3104(2) 0.7421(3) 0.0440(2) 0.0713(14) Uani 1 1 d . . .
H39A H 0.3022 0.6960 0.0720 0.107 Uiso 1 1 calc R . .
H39B H 0.3355 0.7246 0.0112 0.107 Uiso 1 1 calc R . .
H39C H 0.2764 0.7621 0.0219 0.107 Uiso 1 1 calc R . .
C40 C 0.29004(13) 0.8427(2) 0.32501(16) 0.0361(8) Uani 1 1 d . . .
H40 H 0.3188 0.7999 0.3317 0.043 Uiso 1 1 calc R . .
C41 C 0.24145(17) 0.8170(3) 0.36279(19) 0.0599(12) Uani 1 1 d . . .
H41A H 0.2135 0.8596 0.3598 0.090 Uiso 1 1 calc R . .
H41B H 0.2534 0.8082 0.4087 0.090 Uiso 1 1 calc R . .
H41C H 0.2261 0.7665 0.3442 0.090 Uiso 1 1 calc R . .
C42 C 0.3142(2) 0.9221(3) 0.3525(2) 0.0652(12) Uani 1 1 d . . .
H42A H 0.3468 0.9361 0.3295 0.098 Uiso 1 1 calc R . .
H42B H 0.3242 0.9155 0.3992 0.098 Uiso 1 1 calc R . .
H42C H 0.2871 0.9656 0.3463 0.098 Uiso 1 1 calc R . .
C43 C 0.45800(11) 0.72289(18) 0.27137(15) 0.0255(7) Uani 1 1 d . . .
C44 C 0.47946(12) 0.77905(19) 0.31836(15) 0.0290(7) Uani 1 1 d . . .
C45 C 0.52894(13) 0.8178(2) 0.30831(17) 0.0354(8) Uani 1 1 d . . .
H45 H 0.5436 0.8551 0.3401 0.042 Uiso 1 1 calc R . .
C46 C 0.55695(13) 0.8033(2) 0.25341(18) 0.0393(9) Uani 1 1 d . . .
H46 H 0.5901 0.8313 0.2469 0.047 Uiso 1 1 calc R . .
C47 C 0.53654(13) 0.7475(2) 0.20750(18) 0.0388(8) Uani 1 1 d . . .
H47 H 0.5563 0.7369 0.1699 0.047 Uiso 1 1 calc R . .
C48 C 0.48745(12) 0.70638(19) 0.21550(16) 0.0305(7) Uani 1 1 d . . .
C49 C 0.44924(14) 0.7927(2) 0.37986(16) 0.0367(8) Uani 1 1 d . . .
H49 H 0.4094 0.7848 0.3680 0.044 Uiso 1 1 calc R . .
C50 C 0.45616(18) 0.8778(2) 0.4090(2) 0.0557(11) Uani 1 1 d . . .
H50A H 0.4940 0.8850 0.4265 0.084 Uiso 1 1 calc R . .
H50B H 0.4312 0.8846 0.4442 0.084 Uiso 1 1 calc R . .
H50C H 0.4477 0.9184 0.3748 0.084 Uiso 1 1 calc R . .
C51 C 0.46613(19) 0.7289(3) 0.4306(2) 0.0610(12) Uani 1 1 d . . .
H51A H 0.4593 0.6747 0.4122 0.091 Uiso 1 1 calc R . .
H51B H 0.4449 0.7360 0.4692 0.091 Uiso 1 1 calc R . .
H51C H 0.5052 0.7347 0.4433 0.091 Uiso 1 1 calc R . .
C52 C 0.46606(15) 0.6422(2) 0.16735(16) 0.0380(8) Uani 1 1 d . . .
H52 H 0.4252 0.6460 0.1646 0.046 Uiso 1 1 calc R . .
C53 C 0.4847(2) 0.6518(3) 0.0985(2) 0.0727(14) Uani 1 1 d . . .
H53A H 0.4750 0.7061 0.0821 0.109 Uiso 1 1 calc R . .
H53B H 0.4668 0.6108 0.0700 0.109 Uiso 1 1 calc R . .
H53C H 0.5245 0.6447 0.0990 0.109 Uiso 1 1 calc R . .
C54 C 0.4813(2) 0.5579(2) 0.1937(2) 0.0603(12) Uani 1 1 d . . .
H54A H 0.4661 0.5166 0.1634 0.090 Uiso 1 1 calc R . .
H54B H 0.4663 0.5506 0.2366 0.090 Uiso 1 1 calc R . .
H54C H 0.5212 0.5527 0.1980 0.090 Uiso 1 1 calc R . .
C55 C 0.0517(2) 0.3178(3) 0.5189(2) 0.0665(13) Uani 1 1 d . . .
H55A H 0.0175 0.3486 0.5094 0.080 Uiso 1 1 calc R . .
H55B H 0.0797 0.3552 0.5388 0.080 Uiso 1 1 calc R . .
C56 C 0.0421(2) 0.2488(4) 0.5643(2) 0.0819(16) Uani 1 1 d . . .
H56A H 0.0106 0.2599 0.5911 0.098 Uiso 1 1 calc R . .
H56B H 0.0749 0.2378 0.5935 0.098 Uiso 1 1 calc R . .
C57 C 0.0302(2) 0.1792(4) 0.5179(3) 0.0831(17) Uani 1 1 d . . .
H57A H 0.0384 0.1263 0.5392 0.100 Uiso 1 1 calc R . .
H57B H -0.0084 0.1797 0.5004 0.100 Uiso 1 1 calc R . .
C58 C 0.06859(18) 0.1968(2) 0.4656(2) 0.0587(11) Uani 1 1 d . . .
H58A H 0.1054 0.1749 0.4778 0.070 Uiso 1 1 calc R . .
H58B H 0.0551 0.1722 0.4236 0.070 Uiso 1 1 calc R . .
C59 C 0.10244(17) 0.1530(3) 0.2519(3) 0.0695(14) Uani 1 1 d . . .
H59A H 0.0982 0.1829 0.2100 0.083 Uiso 1 1 calc R . .
H59B H 0.0662 0.1320 0.2628 0.083 Uiso 1 1 calc R . .
C60 C 0.1420(3) 0.0859(5) 0.2474(4) 0.132(2) Uani 1 1 d U . .
H60A H 0.1250 0.0342 0.2601 0.159 Uiso 1 1 calc R . .
H60B H 0.1529 0.0806 0.2018 0.159 Uiso 1 1 calc R . .
C61 C 0.1891(2) 0.1027(4) 0.2901(3) 0.102(2) Uani 1 1 d U . .
H61A H 0.2207 0.1178 0.2647 0.122 Uiso 1 1 calc R . .
H61B H 0.1992 0.0545 0.3172 0.122 Uiso 1 1 calc R . .
C62 C 0.17374(18) 0.1697(3) 0.3309(2) 0.0625(12) Uani 1 1 d . . .
H62A H 0.1678 0.1501 0.3756 0.075 Uiso 1 1 calc R . .
H62B H 0.2032 0.2109 0.3338 0.075 Uiso 1 1 calc R . .
C63 C 0.34015(19) 1.0582(3) 0.2095(3) 0.0733(14) Uani 1 1 d . . .
H63A H 0.3429 1.0859 0.2525 0.088 Uiso 1 1 calc R . .
H63B H 0.3169 1.0094 0.2130 0.088 Uiso 1 1 calc R . .
C64 C 0.31698(18) 1.1126(3) 0.1594(2) 0.0678(13) Uani 1 1 d . . .
H64A H 0.2944 1.1549 0.1790 0.081 Uiso 1 1 calc R . .
H64B H 0.2938 1.0821 0.1266 0.081 Uiso 1 1 calc R . .
C65 C 0.36460(18) 1.1498(3) 0.1286(3) 0.0702(13) Uani 1 1 d . . .
H65A H 0.3687 1.2076 0.1413 0.084 Uiso 1 1 calc R . .
H65B H 0.3600 1.1463 0.0804 0.084 Uiso 1 1 calc R . .
C66 C 0.41361(16) 1.1014(2) 0.1539(2) 0.0532(10) Uani 1 1 d . . .
H66A H 0.4340 1.0807 0.1172 0.064 Uiso 1 1 calc R . .
H66B H 0.4385 1.1356 0.1822 0.064 Uiso 1 1 calc R . .
C67 C 0.56103(16) 0.9812(3) 0.1324(2) 0.0541(11) Uani 1 1 d . . .
H67A H 0.5745 0.9592 0.1753 0.065 Uiso 1 1 calc R . .
H67B H 0.5588 1.0410 0.1358 0.065 Uiso 1 1 calc R . .
C68 C 0.59823(17) 0.9584(3) 0.0819(2) 0.0633(12) Uani 1 1 d . . .
H68A H 0.6349 0.9442 0.1016 0.076 Uiso 1 1 calc R . .
H68B H 0.6020 1.0031 0.0501 0.076 Uiso 1 1 calc R . .
C69 C 0.57084(18) 0.8852(3) 0.0493(2) 0.0721(14) Uani 1 1 d . . .
H69A H 0.5783 0.8827 0.0024 0.087 Uiso 1 1 calc R . .
H69B H 0.5836 0.8342 0.0708 0.087 Uiso 1 1 calc R . .
C70 C 0.51225(16) 0.8983(3) 0.0575(2) 0.0561(11) Uani 1 1 d . . .
H70A H 0.4949 0.9254 0.0184 0.067 Uiso 1 1 calc R . .
H70B H 0.4936 0.8457 0.0636 0.067 Uiso 1 1 calc R . .
C71 C -0.05177(17) 0.2624(3) 0.3553(2) 0.0666(12) Uani 1 1 d . . .
H71A H -0.0506 0.3127 0.3818 0.080 Uiso 1 1 calc R . .
H71B H -0.0443 0.2157 0.3849 0.080 Uiso 1 1 calc R . .
C72 C -0.10653(17) 0.2532(4) 0.3206(3) 0.0793(15) Uani 1 1 d . . .
H72A H -0.1190 0.1960 0.3214 0.095 Uiso 1 1 calc R . .
H72B H -0.1340 0.2879 0.3406 0.095 Uiso 1 1 calc R . .
C73 C -0.09770(17) 0.2797(3) 0.2531(2) 0.0710(14) Uani 1 1 d . . .
H73A H -0.1035 0.3389 0.2481 0.085 Uiso 1 1 calc R . .
H73B H -0.1225 0.2507 0.2211 0.085 Uiso 1 1 calc R . .
C74 C -0.03926(17) 0.2575(3) 0.2449(2) 0.0624(12) Uani 1 1 d U . .
H74A H -0.0365 0.2009 0.2291 0.075 Uiso 1 1 calc R . .
H74B H -0.0230 0.2941 0.2130 0.075 Uiso 1 1 calc R . .
C75 C 0.1098(3) 0.5774(6) -0.0320(5) 0.147(3) Uani 1 1 d U . .
H75A H 0.0700 0.5821 -0.0268 0.177 Uiso 1 1 calc R . .
H75B H 0.1183 0.6042 -0.0734 0.177 Uiso 1 1 calc R . .
C76 C 0.1406(4) 0.6159(5) 0.0233(4) 0.139(3) Uani 1 1 d U . .
H76A H 0.1575 0.6673 0.0098 0.167 Uiso 1 1 calc R . .
H76B H 0.1165 0.6272 0.0594 0.167 Uiso 1 1 calc R . .
C77 C 0.1816(3) 0.5568(5) 0.0429(4) 0.141(3) Uani 1 1 d U . .
H77A H 0.2186 0.5785 0.0367 0.169 Uiso 1 1 calc R . .
H77B H 0.1792 0.5423 0.0895 0.169 Uiso 1 1 calc R . .
C78 C 0.1710(4) 0.4882(6) 0.0025(5) 0.161(3) Uani 1 1 d U . .
H78A H 0.2014 0.4805 -0.0266 0.194 Uiso 1 1 calc R . .
H78B H 0.1685 0.4391 0.0300 0.194 Uiso 1 1 calc R . .
C79 C 0.3108(3) 0.4011(5) -0.0179(4) 0.131(3) Uani 1 1 d . . .
H79A H 0.3021 0.4039 -0.0657 0.158 Uiso 1 1 calc R . .
H79B H 0.2846 0.3632 0.0007 0.158 Uiso 1 1 calc R . .
C80 C 0.30402(18) 0.4785(3) 0.0092(2) 0.0585(11) Uani 1 1 d . . .
H80A H 0.2896 0.5166 -0.0250 0.070 Uiso 1 1 calc R . .
H80B H 0.2777 0.4758 0.0438 0.070 Uiso 1 1 calc R . .
C81 C 0.3527(3) 0.5045(4) 0.0344(3) 0.104(2) Uani 1 1 d . . .
H81A H 0.3509 0.5140 0.0819 0.124 Uiso 1 1 calc R . .
H81B H 0.3622 0.5564 0.0135 0.124 Uiso 1 1 calc R . .
C82 C 0.3938(3) 0.4451(5) 0.0234(5) 0.138(3) Uani 1 1 d U . .
H82A H 0.4143 0.4327 0.0654 0.166 Uiso 1 1 calc R . .
H82B H 0.4200 0.4677 -0.0068 0.166 Uiso 1 1 calc R . .

loop_
_atom_site_aniso_label
_atom_site_aniso_U_11
_atom_site_aniso_U_22
_atom_site_aniso_U_33
_atom_site_aniso_U_23
_atom_site_aniso_U_13
_atom_site_aniso_U_12
K1 0.0287(4) 0.0254(4) 0.0399(4) 0.0014(3) 0.0024(3) -0.0023(3)
K2 0.0317(4) 0.0284(4) 0.0568(5) 0.0129(4) 0.0033(3) -0.0012(3)
O1 0.0596(16) 0.0421(15) 0.0468(16) 0.0073(12) 0.0104(13) -0.0009(13)
O2 0.0449(15) 0.0395(15) 0.080(2) -0.0193(14) 0.0017(14) 0.0057(12)
O3 0.0428(15) 0.0349(15) 0.103(2) 0.0182(15) 0.0049(15) 0.0012(12)
O4 0.0388(14) 0.0489(16) 0.0706(19) -0.0103(14) 0.0128(13) -0.0132(12)
O5 0.0328(14) 0.0623(19) 0.078(2) -0.0102(16) -0.0074(13) -0.0079(13)
O6 0.175(5) 0.172(5) 0.267(6) -0.057(5) -0.057(5) -0.001(4)
O7 0.211(6) 0.250(6) 0.305(7) -0.052(6) 0.001(5) -0.033(5)
N1 0.0223(12) 0.0211(13) 0.0332(14) 0.0015(11) 0.0020(10) -0.0005(10)
N2 0.0228(13) 0.0254(14) 0.0306(14) 0.0016(11) 0.0011(10) -0.0004(11)
N3 0.0211(12) 0.0231(13) 0.0266(13) 0.0050(11) -0.0014(10) -0.0016(10)
N4 0.0220(12) 0.0239(13) 0.0279(14) 0.0055(11) -0.0030(10) -0.0023(10)
N5 0.0232(13) 0.0240(14) 0.0339(15) 0.0067(12) 0.0009(11) -0.0005(10)
N6 0.0216(12) 0.0223(13) 0.0296(14) 0.0045(11) -0.0007(10) -0.0022(10)
C1 0.0233(15) 0.0247(16) 0.0217(15) -0.0018(13) 0.0007(12) -0.0033(12)
C2 0.0205(14) 0.0189(15) 0.0349(17) 0.0020(13) 0.0017(12) -0.0044(12)
C3 0.0270(16) 0.0247(17) 0.0373(18) -0.0015(14) 0.0039(13) -0.0029(13)
C4 0.0297(17) 0.036(2) 0.049(2) -0.0033(17) 0.0088(15) 0.0033(15)
C5 0.0289(17) 0.040(2) 0.059(2) 0.0007(18) 0.0025(16) 0.0113(15)
C6 0.0319(18) 0.038(2) 0.044(2) 0.0088(17) -0.0043(15) 0.0049(15)
C7 0.0247(15) 0.0248(17) 0.0376(18) 0.0015(14) 0.0020(13) -0.0024(13)
C8 0.0378(18) 0.0328(19) 0.0360(19) -0.0039(15) 0.0073(15) 0.0026(15)
C9 0.060(2) 0.055(3) 0.044(2) 0.0068(19) 0.0230(19) 0.004(2)
C10 0.055(2) 0.039(2) 0.053(2) -0.0120(18) -0.0049(19) 0.0059(18)
C11 0.0292(16) 0.0349(19) 0.0334(18) 0.0043(15) -0.0019(14) -0.0010(14)
C12 0.050(2) 0.049(2) 0.042(2) 0.0084(18) 0.0057(17) -0.0068(18)
C13 0.053(2) 0.042(2) 0.037(2) 0.0001(17) -0.0004(17) -0.0071(18)
C14 0.0262(15) 0.0177(15) 0.0315(17) 0.0038(13) 0.0035(13) 0.0049(12)
C15 0.0249(15) 0.0237(16) 0.0369(18) 0.0023(14) -0.0017(13) 0.0022(13)
C16 0.0258(16) 0.0304(18) 0.045(2) 0.0030(15) -0.0039(14) 0.0002(14)
C17 0.0251(16) 0.039(2) 0.052(2) 0.0049(17) 0.0082(15) 0.0016(14)
C18 0.0345(18) 0.037(2) 0.0365(19) -0.0011(16) 0.0121(15) 0.0038(15)
C19 0.0280(16) 0.0210(16) 0.0368(18) 0.0002(14) 0.0024(13) 0.0044(13)
C20 0.0335(17) 0.038(2) 0.0334(18) 0.0026(15) -0.0018(14) -0.0044(15)
C21 0.058(3) 0.082(3) 0.042(2) 0.005(2) -0.0101(19) 0.010(2)
C22 0.051(2) 0.054(2) 0.043(2) -0.0110(19) 0.0059(18) 0.0020(19)
C23 0.0348(18) 0.037(2) 0.0348(19) -0.0029(15) 0.0045(14) -0.0005(15)
C24 0.062(3) 0.041(2) 0.051(2) -0.0083(19) -0.0035(19) -0.0096(19)
C25 0.049(2) 0.061(3) 0.039(2) -0.0026(19) 0.0056(17) -0.0018(19)
C26 0.0264(15) 0.0280(17) 0.0294(17) 0.0061(14) -0.0024(13) -0.0028(13)
C27 0.0236(15) 0.0257(17) 0.0337(17) 0.0080(14) -0.0028(13) -0.0013(12)
C28 0.0246(15) 0.0286(17) 0.0270(16) 0.0047(13) -0.0031(12) -0.0038(13)
C29 0.0283(16) 0.0246(16) 0.0274(16) 0.0024(13) -0.0002(13) -0.0029(13)
C30 0.0233(15) 0.0210(15) 0.0235(15) -0.0002(12) -0.0006(12) -0.0004(12)
C31 0.0250(15) 0.0198(15) 0.0370(18) 0.0036(13) -0.0033(13) -0.0021(12)
C32 0.0317(17) 0.0270(17) 0.0370(19) 0.0076(14) 0.0008(14) 0.0019(14)
C33 0.0379(18) 0.038(2) 0.0371(19) 0.0122(16) -0.0048(15) 0.0043(15)
C34 0.0303(17) 0.040(2) 0.050(2) 0.0083(17) -0.0025(16) 0.0091(15)
C35 0.0306(17) 0.0315(19) 0.044(2) 0.0024(16) 0.0025(15) 0.0039(14)
C36 0.0315(16) 0.0218(16) 0.0360(18) 0.0029(14) -0.0003(14) -0.0008(13)
C37 0.0396(19) 0.038(2) 0.038(2) 0.0069(16) 0.0014(15) 0.0078(16)
C38 0.056(2) 0.058(3) 0.061(3) 0.019(2) 0.019(2) 0.010(2)
C39 0.096(4) 0.065(3) 0.056(3) -0.020(2) 0.031(3) -0.019(3)
C40 0.0366(18) 0.0336(19) 0.0375(19) -0.0027(15) -0.0027(15) 0.0084(15)
C41 0.054(2) 0.088(3) 0.038(2) 0.007(2) 0.0065(18) 0.008(2)
C42 0.088(3) 0.048(3) 0.056(3) -0.012(2) -0.023(2) 0.000(2)
C43 0.0228(15) 0.0232(16) 0.0303(17) 0.0088(13) 0.0007(12) 0.0023(12)
C44 0.0250(15) 0.0271(17) 0.0345(18) 0.0067(14) -0.0025(13) 0.0005(13)
C45 0.0306(17) 0.0275(18) 0.047(2) 0.0046(15) -0.0044(15) -0.0028(14)
C46 0.0224(16) 0.037(2) 0.059(2) 0.0134(18) 0.0067(16) -0.0028(14)
C47 0.0289(17) 0.040(2) 0.049(2) 0.0102(17) 0.0141(15) 0.0068(15)
C48 0.0283(16) 0.0280(17) 0.0354(18) 0.0069(14) 0.0026(14) 0.0048(13)
C49 0.0331(18) 0.042(2) 0.0352(19) -0.0049(16) 0.0000(14) -0.0043(15)
C50 0.065(3) 0.049(2) 0.054(3) -0.014(2) 0.011(2) 0.000(2)
C51 0.083(3) 0.058(3) 0.043(2) 0.012(2) 0.013(2) 0.003(2)
C52 0.045(2) 0.036(2) 0.0343(19) 0.0011(16) 0.0076(15) 0.0035(16)
C53 0.111(4) 0.067(3) 0.041(2) -0.003(2) 0.017(2) -0.014(3)
C54 0.092(3) 0.035(2) 0.054(3) -0.0048(19) 0.007(2) 0.003(2)
C55 0.081(3) 0.064(3) 0.055(3) 0.005(2) 0.014(2) 0.019(3)
C56 0.081(3) 0.108(5) 0.058(3) 0.026(3) 0.014(3) 0.009(3)
C57 0.076(3) 0.095(4) 0.076(3) 0.044(3) -0.018(3) -0.032(3)
C58 0.066(3) 0.042(2) 0.067(3) 0.004(2) -0.003(2) -0.006(2)
C59 0.045(2) 0.060(3) 0.103(4) -0.034(3) 0.004(2) -0.006(2)
C60 0.094(4) 0.122(4) 0.177(5) -0.092(4) -0.012(3) 0.023(3)
C61 0.088(4) 0.085(4) 0.130(4) -0.039(3) -0.018(3) 0.025(3)
C62 0.058(3) 0.047(3) 0.082(3) -0.008(2) 0.001(2) 0.006(2)
C63 0.067(3) 0.058(3) 0.098(4) 0.016(3) 0.018(3) 0.006(2)
C64 0.057(3) 0.076(3) 0.070(3) 0.010(3) 0.002(2) 0.021(2)
C65 0.062(3) 0.058(3) 0.089(3) 0.028(3) -0.009(2) 0.002(2)
C66 0.051(2) 0.039(2) 0.070(3) 0.005(2) 0.001(2) -0.0075(18)
C67 0.050(2) 0.046(2) 0.067(3) -0.013(2) 0.007(2) -0.0159(19)
C68 0.049(2) 0.070(3) 0.073(3) -0.015(2) 0.019(2) -0.015(2)
C69 0.060(3) 0.090(4) 0.067(3) -0.037(3) 0.007(2) -0.011(3)
C70 0.056(2) 0.048(2) 0.063(3) -0.008(2) -0.008(2) -0.012(2)
C71 0.050(2) 0.074(3) 0.075(3) 0.001(3) -0.004(2) -0.011(2)
C72 0.039(2) 0.105(4) 0.093(4) -0.003(3) -0.003(2) 0.010(3)
C73 0.042(2) 0.096(4) 0.073(3) -0.007(3) -0.013(2) -0.002(2)
C74 0.052(2) 0.066(3) 0.069(3) -0.013(2) 0.001(2) -0.010(2)
C75 0.129(5) 0.153(6) 0.157(6) -0.017(5) -0.018(4) 0.052(5)
C76 0.159(6) 0.105(5) 0.153(5) -0.023(4) 0.010(5) 0.012(4)
C77 0.134(5) 0.155(6) 0.127(5) -0.052(4) -0.037(4) 0.031(5)
C78 0.161(5) 0.141(5) 0.174(5) -0.015(4) -0.051(4) 0.016(4)
C79 0.125(6) 0.113(6) 0.152(7) -0.034(5) -0.028(5) 0.012(5)
C80 0.055(3) 0.061(3) 0.060(3) 0.008(2) 0.006(2) -0.003(2)
C81 0.123(5) 0.093(5) 0.099(5) 0.007(4) 0.038(4) -0.010(4)
C82 0.117(4) 0.120(4) 0.174(5) -0.017(4) -0.018(4) 0.003(4)

loop_
_atom_type_symbol
_atom_type_description
_atom_type_scat_dispersion_real
_atom_type_scat_dispersion_imag
_atom_type_scat_source
C C 0.0033 0.0016 'International Tables Vol C Tables 4.2.6.8 and 6.1.1.4'
H H 0.0000 0.0000 'International Tables Vol C Tables 4.2.6.8 and 6.1.1.4'
N N 0.0061 0.0033 'International Tables Vol C Tables 4.2.6.8 and 6.1.1.4'
O O 0.0106 0.0060 'International Tables Vol C Tables 4.2.6.8 and 6.1.1.4'
K K 0.2009 0.2494 'International Tables Vol C Tables 4.2.6.8 and 6.1.1.4'

loop_
_geom_angle_atom_site_label_1
_geom_angle_atom_site_label_2
_geom_angle_atom_site_label_3
_geom_angle
_geom_angle_site_symmetry_1
_geom_angle_site_symmetry_3
_geom_angle_publ_flag
O1 K1 O2 89.93(9) . . ?
O1 K1 O5 83.03(9) . . ?
O2 K1 O5 79.55(8) . . ?
O1 K1 N1 116.72(8) . . ?
O2 K1 N1 97.57(8) . . ?
O5 K1 N1 160.15(9) . . ?
O1 K1 C14 124.44(8) . . ?
O2 K1 C14 142.02(9) . . ?
O5 K1 C14 116.75(8) . . ?
N1 K1 C14 54.99(7) . . ?
O1 K1 C15 135.50(8) . . ?
O2 K1 C15 133.10(9) . . ?
O5 K1 C15 93.09(9) . . ?
N1 K1 C15 74.41(8) . . ?
C14 K1 C15 25.63(8) . . ?
O1 K1 C19 99.09(8) . . ?
O2 K1 C19 161.81(8) . . ?
O5 K1 C19 117.05(8) . . ?
N1 K1 C19 64.27(7) . . ?
C14 K1 C19 25.38(8) . . ?
C15 K1 C19 44.14(8) . . ?
O1 K1 C16 117.13(8) . . ?
O2 K1 C16 138.12(9) . . ?
O5 K1 C16 73.35(8) . . ?
N1 K1 C16 97.41(8) . . ?
C14 K1 C16 43.58(8) . . ?
C15 K1 C16 24.33(8) . . ?
C19 K1 C16 49.69(8) . . ?
O1 K1 C18 86.45(8) . . ?
O2 K1 C18 174.21(8) . . ?
O5 K1 C18 95.50(8) . . ?
N1 K1 C18 88.10(8) . . ?
C14 K1 C18 43.17(8) . . ?
C15 K1 C18 49.65(8) . . ?
C19 K1 C18 23.94(8) . . ?
C16 K1 C18 41.37(9) . . ?
O1 K1 C17 94.80(9) . . ?
O2 K1 C17 153.21(9) . . ?
O5 K1 C17 74.90(9) . . ?
N1 K1 C17 103.70(8) . . ?
C14 K1 C17 50.06(8) . . ?
C15 K1 C17 42.29(8) . . ?
C19 K1 C17 42.15(8) . . ?
C16 K1 C17 23.28(8) . . ?
C18 K1 C17 23.39(8) . . ?
O1 K1 C2 107.64(8) . . ?
O2 K1 C2 77.19(8) . . ?
O5 K1 C2 154.29(8) . . ?
N1 K1 C2 22.19(7) . . ?
C14 K1 C2 77.11(7) . . ?
C15 K1 C2 94.81(7) . . ?
C19 K1 C2 85.00(7) . . ?
C16 K1 C2 118.67(8) . . ?
C18 K1 C2 108.23(8) . . ?
C17 K1 C2 125.70(8) . . ?
O3 K2 O4 84.87(9) . . ?
O3 K2 N5 108.37(8) . . ?
O4 K2 N5 143.12(8) . . ?
O3 K2 C44 136.07(10) . . ?
O4 K2 C44 122.92(9) . . ?
N5 K2 C44 70.98(8) . . ?
O3 K2 C43 152.50(9) . . ?
O4 K2 C43 122.15(8) . . ?
N5 K2 C43 53.99(7) . . ?
C44 K2 C43 26.14(8) . . ?
O3 K2 C45 132.71(10) . . ?
O4 K2 C45 99.57(9) . . ?
N5 K2 C45 95.89(8) . . ?
C44 K2 C45 25.45(8) . . ?
C43 K2 C45 44.92(8) . . ?
O3 K2 C48 174.77(8) . . ?
O4 K2 C48 98.32(8) . . ?
N5 K2 C48 66.64(8) . . ?
C44 K2 C48 44.90(8) . . ?
C43 K2 C48 25.44(8) . . ?
C45 K2 C48 51.01(9) . . ?
O3 K2 C46 141.87(9) . . ?
O4 K2 C46 78.96(9) . . ?
N5 K2 C46 105.19(8) . . ?
C44 K2 C46 44.00(8) . . ?
C43 K2 C46 51.46(8) . . ?
C45 K2 C46 24.23(9) . . ?
C48 K2 C46 43.24(8) . . ?
O3 K2 C47 160.58(8) . . ?
O4 K2 C47 78.56(8) . . ?
N5 K2 C47 91.01(8) . . ?
C44 K2 C47 50.99(9) . . ?
C43 K2 C47 43.83(8) . . ?
C45 K2 C47 42.64(9) . . ?
C48 K2 C47 24.38(8) . . ?
C46 K2 C47 24.03(9) . . ?
O3 K2 C31 85.13(8) . . ?
O4 K2 C31 137.95(8) . . ?
N5 K2 C31 23.89(7) . . ?
C44 K2 C31 91.42(8) . . ?
C43 K2 C31 77.59(8) . . ?
C45 K2 C31 116.88(8) . . ?
C48 K2 C31 89.74(8) . . ?
C46 K2 C31 128.99(8) . . ?
C47 K2 C31 114.00(8) . . ?
C58 O1 C55 108.9(3) . . ?
C58 O1 K1 118.1(2) . . ?
C55 O1 K1 131.5(2) . . ?
C59 O2 C62 109.9(3) . . ?
C59 O2 K1 127.8(2) . . ?
C62 O2 K1 122.3(2) . . ?
C66 O3 C63 107.7(3) . . ?
C66 O3 K2 124.6(2) . . ?
C63 O3 K2 127.1(2) . . ?
C70 O4 C67 109.5(3) . . ?
C70 O4 K2 115.1(2) . . ?
C67 O4 K2 122.0(2) . . ?
C71 O5 C74 108.0(3) . . ?
C71 O5 K1 117.3(2) . . ?
C74 O5 K1 128.8(2) . . ?
C78 O6 C75 109.7(8) . . ?
C82 O7 C79 95.8(7) . . ?
C1 N1 C2 123.3(2) . . ?
C1 N1 K1 123.88(18) . . ?
C2 N1 K1 108.45(17) . . ?
C1 N2 C14 119.6(2) . . ?
C1 N3 C26 112.5(2) . . ?
C1 N3 C28 114.7(2) . . ?
C26 N3 C28 110.0(2) . . ?
C30 N4 C27 115.9(2) . . ?
C30 N4 C29 116.9(2) . . ?
C27 N4 C29 109.5(2) . . ?
C30 N5 C31 123.6(2) . . ?
C30 N5 K2 129.42(18) . . ?
C31 N5 K2 104.20(17) . . ?
C30 N6 C43 116.5(2) . . ?
N2 C1 N1 124.6(3) . . ?
N2 C1 N3 114.8(3) . . ?
N1 C1 N3 120.6(2) . . ?
N1 C2 C3 124.1(3) . . ?
N1 C2 C7 117.5(3) . . ?
C3 C2 C7 118.0(3) . . ?
N1 C2 K1 49.36(13) . . ?
C3 C2 K1 117.53(19) . . ?
C7 C2 K1 96.76(17) . . ?
C4 C3 C2 119.6(3) . . ?
C4 C3 C8 117.0(3) . . ?
C2 C3 C8 123.3(3) . . ?
C5 C4 C3 121.9(3) . . ?
C4 C5 C6 119.1(3) . . ?
C5 C6 C7 121.3(3) . . ?
C6 C7 C2 120.0(3) . . ?
C6 C7 C11 119.1(3) . . ?
C2 C7 C11 120.9(3) . . ?
C3 C8 C9 112.1(3) . . ?
C3 C8 C10 111.3(3) . . ?
C9 C8 C10 110.0(3) . . ?
C13 C11 C7 111.8(3) . . ?
C13 C11 C12 109.2(3) . . ?
C7 C11 C12 113.4(3) . . ?
N2 C14 C15 119.2(3) . . ?
N2 C14 C19 121.0(3) . . ?
C15 C14 C19 119.4(3) . . ?
N2 C14 K1 112.10(17) . . ?
C15 C14 K1 80.51(17) . . ?
C19 C14 K1 82.86(17) . . ?
C16 C15 C14 119.2(3) . . ?
C16 C15 C20 121.5(3) . . ?
C14 C15 C20 119.2(3) . . ?
C16 C15 K1 83.27(19) . . ?
C14 C15 K1 73.86(17) . . ?
C20 C15 K1 110.67(19) . . ?
C17 C16 C15 121.4(3) . . ?
C17 C16 K1 81.9(2) . . ?
C15 C16 K1 72.39(18) . . ?
C16 C17 C18 119.6(3) . . ?
C16 C17 K1 74.87(19) . . ?
C18 C17 K1 76.69(19) . . ?
C17 C18 C19 121.2(3) . . ?
C17 C18 K1 79.9(2) . . ?
C19 C18 K1 73.02(18) . . ?
C18 C19 C14 119.0(3) . . ?
C18 C19 C23 121.4(3) . . ?
C14 C19 C23 119.5(3) . . ?
C18 C19 K1 83.04(19) . . ?
C14 C19 K1 71.76(17) . . ?
C23 C19 K1 116.60(19) . . ?
C15 C20 C22 110.6(3) . . ?
C15 C20 C21 114.0(3) . . ?
C22 C20 C21 110.4(3) . . ?
C19 C23 C25 114.6(3) . . ?
C19 C23 C24 110.5(3) . . ?
C25 C23 C24 109.6(3) . . ?
N3 C26 C27 111.9(2) . . ?
N4 C27 C26 110.3(2) . . ?
N3 C28 C29 110.9(2) . . ?
N4 C29 C28 110.1(2) . . ?
N6 C30 N5 123.6(3) . . ?
N6 C30 N4 115.2(2) . . ?
N5 C30 N4 121.2(2) . . ?
N5 C31 C32 117.9(3) . . ?
N5 C31 C36 123.3(3) . . ?
C32 C31 C36 118.4(3) . . ?
N5 C31 K2 51.91(14) . . ?
C32 C31 K2 93.02(19) . . ?
C36 C31 K2 119.2(2) . . ?
C33 C32 C31 119.9(3) . . ?
C33 C32 C37 119.1(3) . . ?
C31 C32 C37 121.0(3) . . ?
C34 C33 C32 121.7(3) . . ?
C33 C34 C35 118.7(3) . . ?
C34 C35 C36 122.2(3) . . ?
C35 C36 C31 119.0(3) . . ?
C35 C36 C40 118.5(3) . . ?
C31 C36 C40 122.3(3) . . ?
C38 C37 C39 110.3(3) . . ?
C38 C37 C32 112.2(3) . . ?
C39 C37 C32 111.5(3) . . ?
C41 C40 C36 113.4(3) . . ?
C41 C40 C42 110.4(3) . . ?
C36 C40 C42 110.4(3) . . ?
N6 C43 C44 121.0(3) . . ?
N6 C43 C48 119.5(3) . . ?
C44 C43 C48 119.3(3) . . ?
N6 C43 K2 115.60(18) . . ?
C44 C43 K2 76.15(17) . . ?
C48 C43 K2 82.58(17) . . ?
C45 C44 C43 119.3(3) . . ?
C45 C44 C49 121.8(3) . . ?
C43 C44 C49 118.9(3) . . ?
C45 C44 K2 81.08(19) . . ?
C43 C44 K2 77.71(17) . . ?
C49 C44 K2 113.6(2) . . ?
C46 C45 C44 121.5(3) . . ?
C46 C45 K2 82.3(2) . . ?
C44 C45 K2 73.47(18) . . ?
C45 C46 C47 119.6(3) . . ?
C45 C46 K2 73.51(19) . . ?
C47 C46 K2 79.08(19) . . ?
C46 C47 C48 121.2(3) . . ?
C46 C47 K2 76.88(19) . . ?
C48 C47 K2 74.79(18) . . ?
C47 C48 C43 119.1(3) . . ?
C47 C48 C52 121.8(3) . . ?
C43 C48 C52 119.1(3) . . ?
C47 C48 K2 80.83(19) . . ?
C43 C48 K2 71.98(17) . . ?
C52 C48 K2 119.5(2) . . ?
C44 C49 C51 109.9(3) . . ?
C44 C49 C50 114.3(3) . . ?
C51 C49 C50 110.4(3) . . ?
C48 C52 C53 114.8(3) . . ?
C48 C52 C54 109.7(3) . . ?
C53 C52 C54 110.0(3) . . ?
O1 C55 C56 106.6(4) . . ?
C55 C56 C57 102.7(4) . . ?
C58 C57 C56 101.4(4) . . ?
O1 C58 C57 105.7(4) . . ?
O2 C59 C60 105.4(4) . . ?
C61 C60 C59 109.0(5) . . ?
C60 C61 C62 105.7(5) . . ?
O2 C62 C61 108.0(4) . . ?
O3 C63 C64 106.7(4) . . ?
C63 C64 C65 105.7(4) . . ?
C64 C65 C66 105.3(3) . . ?
O3 C66 C65 106.5(3) . . ?
O4 C67 C68 107.5(3) . . ?
C67 C68 C69 103.7(3) . . ?
C70 C69 C68 104.0(4) . . ?
O4 C70 C69 107.0(3) . . ?
O5 C71 C72 108.4(4) . . ?
C73 C72 C71 103.8(4) . . ?
C72 C73 C74 103.2(4) . . ?
O5 C74 C73 106.0(3) . . ?
O6 C75 C76 107.5(7) . . ?
C77 C76 C75 104.0(7) . . ?
C78 C77 C76 106.0(7) . . ?
O6 C78 C77 110.1(8) . . ?
C80 C79 O7 113.1(6) . . ?
C81 C80 C79 108.5(5) . . ?
C80 C81 C82 109.9(6) . . ?
C81 C82 O7 111.9(7) . . ?

loop_
_geom_bond_atom_site_label_1
_geom_bond_atom_site_label_2
_geom_bond_distance
_geom_bond_site_symmetry_2
_geom_bond_publ_flag
K1 O1 2.681(3) . ?
K1 O2 2.698(3) . ?
K1 O5 2.780(3) . ?
K1 N1 2.823(2) . ?
K1 C14 3.146(3) . ?
K1 C15 3.230(3) . ?
K1 C19 3.287(3) . ?
K1 C16 3.365(3) . ?
K1 C18 3.411(3) . ?
K1 C17 3.451(3) . ?
K1 C2 3.529(3) . ?
K2 O3 2.646(3) . ?
K2 O4 2.710(3) . ?
K2 N5 2.735(3) . ?
K2 C44 3.115(3) . ?
K2 C43 3.135(3) . ?
K2 C45 3.210(3) . ?
K2 C48 3.269(3) . ?
K2 C46 3.317(3) . ?
K2 C47 3.344(3) . ?
K2 C31 3.369(3) . ?
O1 C58 1.421(5) . ?
O1 C55 1.433(5) . ?
O2 C59 1.418(5) . ?
O2 C62 1.422(5) . ?
O3 C66 1.419(5) . ?
O3 C63 1.429(5) . ?
O4 C70 1.419(5) . ?
O4 C67 1.434(4) . ?
O5 C71 1.421(5) . ?
O5 C74 1.426(5) . ?
O6 C78 1.320(9) . ?
O6 C75 1.354(10) . ?
O7 C82 1.519(10) . ?
O7 C79 1.547(11) . ?
N1 C1 1.328(4) . ?
N1 C2 1.405(4) . ?
N2 C1 1.321(4) . ?
N2 C14 1.400(4) . ?
N3 C1 1.437(4) . ?
N3 C26 1.464(4) . ?
N3 C28 1.468(4) . ?
N4 C30 1.426(4) . ?
N4 C27 1.464(4) . ?
N4 C29 1.466(4) . ?
N5 C30 1.336(4) . ?
N5 C31 1.407(4) . ?
N6 C30 1.322(4) . ?
N6 C43 1.398(4) . ?
C2 C3 1.417(4) . ?
C2 C7 1.423(4) . ?
C3 C4 1.396(4) . ?
C3 C8 1.525(5) . ?
C4 C5 1.380(5) . ?
C5 C6 1.380(5) . ?
C6 C7 1.397(4) . ?
C7 C11 1.525(4) . ?
C8 C9 1.529(5) . ?
C8 C10 1.530(5) . ?
C11 C13 1.519(5) . ?
C11 C12 1.536(5) . ?
C14 C15 1.416(4) . ?
C14 C19 1.420(4) . ?
C15 C16 1.396(4) . ?
C15 C20 1.513(5) . ?
C16 C17 1.378(5) . ?
C17 C18 1.392(5) . ?
C18 C19 1.394(4) . ?
C19 C23 1.518(5) . ?
C20 C22 1.527(5) . ?
C20 C21 1.529(5) . ?
C23 C25 1.525(5) . ?
C23 C24 1.536(5) . ?
C26 C27 1.510(4) . ?
C28 C29 1.509(4) . ?
C31 C32 1.418(4) . ?
C31 C36 1.419(4) . ?
C32 C33 1.392(4) . ?
C32 C37 1.526(5) . ?
C33 C34 1.376(5) . ?
C34 C35 1.383(5) . ?
C35 C36 1.395(4) . ?
C36 C40 1.524(5) . ?
C37 C38 1.518(5) . ?
C37 C39 1.524(6) . ?
C40 C41 1.519(5) . ?
C40 C42 1.529(5) . ?
C43 C44 1.414(4) . ?
C43 C48 1.416(4) . ?
C44 C45 1.397(4) . ?
C44 C49 1.517(5) . ?
C45 C46 1.374(5) . ?
C46 C47 1.387(5) . ?
C47 C48 1.398(4) . ?
C48 C52 1.518(5) . ?
C49 C51 1.519(5) . ?
C49 C50 1.529(5) . ?
C52 C53 1.517(5) . ?
C52 C54 1.527(5) . ?
C55 C56 1.496(6) . ?
C56 C57 1.506(8) . ?
C57 C58 1.497(6) . ?
C59 C60 1.477(7) . ?
C60 C61 1.434(8) . ?
C61 C62 1.448(7) . ?
C63 C64 1.452(6) . ?
C64 C65 1.492(6) . ?
C65 C66 1.507(6) . ?
C67 C68 1.469(6) . ?
C68 C69 1.515(6) . ?
C69 C70 1.471(6) . ?
C71 C72 1.488(6) . ?
C72 C73 1.478(7) . ?
C73 C74 1.497(6) . ?
C75 C76 1.466(10) . ?
C76 C77 1.438(10) . ?
C77 C78 1.415(10) . ?
C79 C80 1.404(8) . ?
C80 C81 1.342(7) . ?
C81 C82 1.431(9) . ?
